data_4321321
loop_
_publ_author_name
'Bernice M. T. Lam'
'Jason A. Halfen'
'Victor G. Young,'
'John R. Hagadorn'
'Patrick L. Holland'
'Agust\'i Lled\'os'
'Lourdes Cucurull-S\'anchez'
'Juan J. Novoa'
'Santiago Alvarez'
'William B. Tolman'

_publ_section_title
;
 Ligand Macrocycle Structural Effects on Copper-Dioxygen Reactivity
;
_journal_name_full 'Inorganic Chemistry'
_journal_page_first 4059
_journal_page_last 4072
_journal_paper_doi 10.1021/ic000248p
_journal_volume 39
_journal_year 2000
_chemical_compound_source 'J. Halfen / Prof. W. Tolman'
_chemical_formula_sum 'C41 H56 B Cu N4'
_chemical_formula_weight 679.25
_chemical_name_common 96170
_chemical_name_systematic
; 
 ? 
;
_space_group_IT_number 14
_symmetry_cell_setting monoclinic
_symmetry_space_group_name_Hall '-P 2yn'
_symmetry_space_group_name_H-M 'P 1 21/n 1'
_atom_sites_solution_hydrogens geom
_atom_sites_solution_primary direct
_atom_sites_solution_secondary difmap
_audit_creation_method SHELXL
_cell_angle_alpha 90.00
_cell_angle_beta 97.592(1)
_cell_angle_gamma 90.00
_cell_formula_units_Z 4
_cell_length_a 12.9986(3)
_cell_length_b 19.9770(3)
_cell_length_c 14.7452(1)
_cell_measurement_reflns_used 6327
_cell_measurement_temperature 173(2)
_cell_volume 3795.37(11)
_computing_structure_refinement 'SHELXL-93 (Sheldrick, 1993)'
_computing_structure_solution 'SHELXS-86 (Sheldrick, 1990)'
_diffrn_ambient_temperature 173(2)
_diffrn_radiation_monochromator graphite
_diffrn_radiation_source 'fine-focus sealed tube'
_diffrn_radiation_type MoK\a
_diffrn_radiation_wavelength 0.71073
_diffrn_reflns_av_R_equivalents 0.0578
_diffrn_reflns_av_sigmaI/netI 0.0770
_diffrn_reflns_limit_h_max 15
_diffrn_reflns_limit_h_min -15
_diffrn_reflns_limit_k_max 18
_diffrn_reflns_limit_k_min -23
_diffrn_reflns_limit_l_max 17
_diffrn_reflns_limit_l_min -16
_diffrn_reflns_number 17612
_diffrn_reflns_theta_max 25.04
_diffrn_reflns_theta_min 1.73
_exptl_absorpt_coefficient_mu 0.608
_exptl_absorpt_correction_T_max 1.098
_exptl_absorpt_correction_T_min 0.821
_exptl_absorpt_correction_type semi-empirical
_exptl_crystal_colour colorless
_exptl_crystal_density_diffrn 1.189
_exptl_crystal_description block
_exptl_crystal_F_000 1456
_exptl_crystal_size_max 0.35
_exptl_crystal_size_mid 0.15
_exptl_crystal_size_min 0.15
_refine_diff_density_max 0.512
_refine_diff_density_min -0.322
_refine_diff_density_rms 0.059
_refine_ls_extinction_method none
_refine_ls_goodness_of_fit_all 1.094
_refine_ls_goodness_of_fit_obs 1.180
_refine_ls_matrix_type full
_refine_ls_number_parameters 484
_refine_ls_number_reflns 6575
_refine_ls_number_restraints 0
_refine_ls_restrained_S_all 1.094
_refine_ls_restrained_S_obs 1.180
_refine_ls_R_factor_all 0.1059
_refine_ls_R_factor_obs 0.0629
_refine_ls_shift/esd_max -0.057
_refine_ls_shift/esd_mean 0.001
_refine_ls_structure_factor_coef Fsqd
_refine_ls_weighting_details 'w=1/[\s^2^(Fo^2^)+(0.0170P)^2^+3.6628P] where P=(Fo^2^+2Fc^2^)/3'
_refine_ls_weighting_scheme calc
_refine_ls_wR_factor_all 0.1105
_refine_ls_wR_factor_obs 0.0968
_reflns_number_observed 4484
_reflns_number_total 6575
_reflns_observed_criterion >2sigma(I)
_cod_data_source_file ic000248p_1.cif
_cod_data_source_block 96170a
_cod_depositor_comments
;
The following automatic conversions were performed:

'_refine_ls_weighting_scheme' value 'calc
w=1/[\s^2^(Fo^2^)+(0.0170P)^2^+3.6628P] where P=(Fo^2^+2Fc^2^)/3' was
changed to 'calc'. New tag '_refine_ls_weighting_details' was
created. The value of the new tag was set to
'w=1/[\s^2^(Fo^2^)+(0.0170P)^2^+3.6628P] where P=(Fo^2^+2Fc^2^)/3'.

Automatic conversion script
Id: cif_fix_values 3143 2015-03-26 13:38:13Z robertas 
;
_cod_database_code 4321321

loop_
_symmetry_equiv_pos_as_xyz
'x, y, z'
'-x+1/2, y+1/2, -z+1/2'
'-x, -y, -z'
'x-1/2, -y-1/2, z-1/2'

loop_
_atom_site_aniso_label
_atom_site_aniso_U_11
_atom_site_aniso_U_22
_atom_site_aniso_U_33
_atom_site_aniso_U_23
_atom_site_aniso_U_13
_atom_site_aniso_U_12
Cu1 0.0344(3) 0.0279(2) 0.0398(3) 0.0007(2) 0.0067(2) 0.0062(2)
N1 0.035(2) 0.029(2) 0.031(2) -0.0014(14) 0.0050(13) -0.0040(15)
N4 0.029(2) 0.027(2) 0.033(2) -0.0024(14) 0.0006(13) -0.0007(14)
N7 0.039(2) 0.025(2) 0.034(2) 0.0002(14) 0.0054(14) 0.0011(15)
N10 0.037(2) 0.032(2) 0.046(2) 0.0002(15) 0.009(2) 0.007(2)
C2 0.035(2) 0.033(2) 0.037(2) 0.004(2) 0.000(2) 0.000(2)
C3 0.032(2) 0.026(2) 0.043(2) 0.008(2) 0.003(2) 0.000(2)
C5 0.042(2) 0.030(2) 0.036(2) -0.004(2) 0.002(2) 0.002(2)
C6 0.047(2) 0.031(2) 0.033(2) -0.001(2) 0.011(2) 0.009(2)
C8 0.045(2) 0.033(2) 0.048(3) -0.002(2) 0.016(2) -0.005(2)
C9 0.035(2) 0.036(2) 0.044(2) -0.001(2) 0.007(2) -0.008(2)
C10 0.059(3) 0.036(2) 0.042(3) -0.003(2) 0.009(2) -0.011(2)
C11 0.078(4) 0.049(3) 0.057(3) -0.004(3) 0.020(3) -0.006(3)
C12 0.092(4) 0.038(3) 0.052(3) -0.008(2) 0.020(3) -0.013(3)
C13 0.029(2) 0.033(2) 0.046(3) -0.003(2) -0.001(2) -0.008(2)
C14 0.056(3) 0.037(3) 0.061(3) -0.008(2) 0.008(2) -0.013(2)
C15 0.039(2) 0.042(3) 0.054(3) -0.004(2) 0.014(2) -0.007(2)
C16 0.068(3) 0.034(2) 0.036(2) 0.004(2) 0.004(2) 0.005(2)
C17 0.089(4) 0.050(3) 0.038(3) 0.008(2) 0.013(3) -0.005(3)
C18 0.069(3) 0.061(3) 0.044(3) 0.012(2) 0.000(3) 0.017(3)
C19 0.044(3) 0.027(2) 0.047(3) 0.000(2) 0.007(2) -0.002(2)
C20 0.035(2) 0.053(3) 0.082(3) -0.003(2) 0.020(2) 0.004(2)
B1 0.026(2) 0.029(2) 0.041(3) 0.005(2) 0.002(2) 0.000(2)
C200 0.029(2) 0.029(2) 0.052(3) -0.006(2) 0.002(2) 0.003(2)
C100 0.024(2) 0.030(2) 0.036(2) 0.005(2) 0.007(2) -0.002(2)
C300 0.029(2) 0.037(2) 0.037(2) 0.000(2) -0.005(2) -0.003(2)
C405 0.026(2) 0.028(2) 0.047(3) 0.003(2) -0.001(2) -0.002(2)
C401 0.033(2) 0.035(2) 0.049(3) 0.002(2) 0.007(2) -0.003(2)
C105 0.037(2) 0.042(2) 0.036(2) 0.003(2) 0.008(2) 0.009(2)
C405 0.033(2) 0.035(2) 0.048(3) 0.002(2) 0.005(2) 0.003(2)
C202 0.037(2) 0.033(3) 0.100(4) -0.013(3) 0.022(3) -0.005(2)
C201 0.032(2) 0.029(2) 0.065(3) -0.007(2) 0.006(2) 0.001(2)
C400 0.027(2) 0.025(2) 0.038(2) 0.010(2) -0.003(2) 0.001(2)
C104 0.052(3) 0.063(3) 0.046(3) 0.014(2) 0.004(2) 0.024(2)
C305 0.037(2) 0.052(3) 0.032(2) 0.004(2) 0.000(2) -0.005(2)
C301 0.052(3) 0.048(3) 0.048(3) 0.011(2) -0.002(2) -0.002(2)
C302 0.085(4) 0.047(3) 0.049(3) 0.012(2) -0.002(3) -0.002(3)
C103 0.045(3) 0.049(3) 0.073(4) 0.018(3) 0.015(3) 0.021(2)
C403 0.050(3) 0.033(2) 0.044(3) -0.004(2) -0.003(2) 0.003(2)
C402 0.045(3) 0.034(3) 0.061(3) -0.004(2) -0.002(2) -0.012(2)
C205 0.032(2) 0.042(3) 0.057(3) -0.011(2) -0.001(2) 0.006(2)
C304 0.053(3) 0.075(4) 0.041(3) -0.004(2) 0.010(2) -0.018(3)
C303 0.097(4) 0.059(3) 0.034(3) 0.007(2) 0.002(3) -0.030(3)
C204 0.033(2) 0.054(3) 0.083(4) -0.033(3) -0.014(3) 0.009(2)
C102 0.040(3) 0.032(2) 0.079(4) -0.009(2) 0.012(2) 0.006(2)
C203 0.029(2) 0.046(3) 0.116(5) -0.038(3) 0.002(3) -0.004(2)
C101 0.032(2) 0.042(2) 0.056(3) -0.003(2) -0.001(2) 0.002(2)

loop_
_atom_site_label
_atom_site_type_symbol
_atom_site_fract_x
_atom_site_fract_y
_atom_site_fract_z
_atom_site_U_iso_or_equiv
_atom_site_thermal_displace_type
_atom_site_occupancy
_atom_site_calc_flag
_atom_site_refinement_flags
_atom_site_disorder_group
Cu1 Cu 0.20382(3) 0.14262(2) 0.74037(3) 0.03389(14) Uani 1 d . .
N1 N 0.3471(2) 0.13868(15) 0.8265(2) 0.0317(7) Uani 1 d . .
N4 N 0.2112(2) 0.03505(13) 0.7384(2) 0.0297(7) Uani 1 d . .
N7 N 0.2947(2) 0.13837(14) 0.6290(2) 0.0330(7) Uani 1 d . .
N10 N 0.0753(2) 0.18290(15) 0.7456(2) 0.0378(8) Uani 1 d . .
C2 C 0.3390(3) 0.0722(2) 0.8709(3) 0.0354(9) Uani 1 d . .
H2A H 0.2880(3) 0.0753(2) 0.9150(3) 0.030(10) Uiso 1 calc R .
H2B H 0.4071(3) 0.0605(2) 0.9055(3) 0.036(10) Uiso 1 calc R .
C3 C 0.3058(3) 0.0167(2) 0.8023(3) 0.0339(9) Uani 1 d . .
H3A H 0.3633(3) 0.0071(2) 0.7664(3) 0.027(9) Uiso 1 calc R .
H3B H 0.2918(3) -0.0245(2) 0.8358(3) 0.040(10) Uiso 1 calc R .
C5 C 0.2235(3) 0.0216(2) 0.6414(2) 0.0363(9) Uani 1 d . .
H5A H 0.1558(3) 0.0283(2) 0.6031(2) 0.031(10) Uiso 1 calc R .
H5B H 0.2437(3) -0.0258(2) 0.6353(2) 0.037(10) Uiso 1 calc R .
C6 C 0.3041(3) 0.0660(2) 0.6055(3) 0.0366(9) Uani 1 d . .
H6A H 0.3741(3) 0.0501(2) 0.6308(3) 0.036(10) Uiso 1 calc R .
H6B H 0.2974(3) 0.0615(2) 0.5381(3) 0.037(10) Uiso 1 calc R .
C8 C 0.3955(3) 0.1657(2) 0.6712(3) 0.0408(10) Uani 1 d . .
H8A H 0.3897(3) 0.2149(2) 0.6763(3) 0.034(10) Uiso 1 calc R .
H8B H 0.4488(3) 0.1560(2) 0.6309(3) 0.035(10) Uiso 1 calc R .
C9 C 0.4306(3) 0.1366(2) 0.7657(2) 0.0382(9) Uani 1 d . .
H9A H 0.4526(3) 0.0896(2) 0.7591(2) 0.029(9) Uiso 1 calc R .
H9B H 0.4914(3) 0.1621(2) 0.7949(2) 0.036(10) Uiso 1 calc R .
C10 C 0.3690(3) 0.1932(2) 0.8969(3) 0.0453(11) Uani 1 d . .
H10A H 0.4367(3) 0.1831(2) 0.9350(3) 0.040(11) Uiso 1 calc R .
C11 C 0.2872(4) 0.1971(2) 0.9586(3) 0.0605(13) Uani 1 d . .
H11A H 0.2878(15) 0.1559(6) 0.9948(14) 0.088(17) Uiso 1 calc R .
H11B H 0.2191(5) 0.2024(14) 0.9219(3) 0.067(15) Uiso 1 calc R .
H11C H 0.3008(13) 0.2355(9) 0.9997(13) 0.132(23) Uiso 1 calc R .
C12 C 0.3785(4) 0.2606(2) 0.8509(3) 0.0600(13) Uani 1 d . .
H12A H 0.4335(13) 0.2583(4) 0.8114(13) 0.103(20) Uiso 1 calc R .
H12B H 0.3958(19) 0.2951(3) 0.8977(3) 0.107(19) Uiso 1 calc R .
H12C H 0.3125(7) 0.2717(6) 0.8139(13) 0.023(10) Uiso 1 calc R .
C13 C 0.1140(3) 0.0024(2) 0.7620(3) 0.0365(9) Uani 1 d . .
H13A H 0.0550(3) 0.0217(2) 0.7197(3) 0.034(10) Uiso 1 calc R .
C14 C 0.1104(3) -0.0735(2) 0.7476(3) 0.0512(12) Uani 1 d . .
H14A H 0.1137(19) -0.0835(2) 0.6830(4) 0.062(14) Uiso 1 calc R .
H14B H 0.0456(9) -0.0912(2) 0.7653(15) 0.061(13) Uiso 1 calc R .
H14C H 0.1696(11) -0.0942(2) 0.7854(13) 0.078(16) Uiso 1 calc R .
C15 C 0.0948(3) 0.0200(2) 0.8584(3) 0.0445(11) Uani 1 d . .
H15A H 0.1034(17) 0.0684(3) 0.8680(6) 0.064(14) Uiso 1 calc R .
H15B H 0.1445(12) -0.0040(9) 0.9025(3) 0.053(12) Uiso 1 calc R .
H15C H 0.0240(7) 0.0071(10) 0.8670(6) 0.062(13) Uiso 1 calc R .
C16 C 0.2503(3) 0.1806(2) 0.5497(3) 0.0463(11) Uani 1 d . .
H16A H 0.2423(3) 0.2267(2) 0.5744(3) 0.037(10) Uiso 1 calc R .
C17 C 0.3199(4) 0.1874(2) 0.4741(3) 0.0586(13) Uani 1 d . .
H17A H 0.3866(8) 0.2071(11) 0.4997(5) 0.079(17) Uiso 1 calc R .
H17B H 0.2860(9) 0.2164(10) 0.4255(8) 0.061(13) Uiso 1 calc R .
H17C H 0.3317(15) 0.1431(3) 0.4489(11) 0.065(14) Uiso 1 calc R .
C18 C 0.1416(3) 0.1573(2) 0.5109(3) 0.0585(13) Uani 1 d . .
H18A H 0.0984(6) 0.1541(11) 0.5603(4) 0.058(13) Uiso 1 calc R .
H18B H 0.1459(4) 0.1132(6) 0.4823(14) 0.051(12) Uiso 1 calc R .
H18C H 0.1107(8) 0.1894(7) 0.4650(12) 0.081(15) Uiso 1 calc R .
C19 C -0.0066(3) 0.2011(2) 0.7490(3) 0.0392(10) Uani 1 d . .
C20 C -0.1121(3) 0.2255(2) 0.7549(3) 0.0556(12) Uani 1 d . .
H1A1 H -0.1529(7) 0.1899(5) 0.7786(18) 0.083 Uiso 1 calc R .
H1A2 H -0.1450(8) 0.2387(13) 0.6938(4) 0.083 Uiso 1 calc R .
H1A3 H -0.1088(3) 0.2642(9) 0.7960(15) 0.083 Uiso 1 calc R .
B1 B 0.2864(3) 0.0192(2) 0.2184(3) 0.0324(10) Uani 1 d . .
C200 C 0.3985(3) 0.0555(2) 0.2551(3) 0.0370(9) Uani 1 d . .
C100 C 0.2058(3) 0.0799(2) 0.1811(2) 0.0294(8) Uani 1 d . .
C300 C 0.2451(3) -0.0231(2) 0.3023(3) 0.0353(9) Uani 1 d . .
C405 C 0.3762(3) -0.0367(2) 0.0816(3) 0.0340(9) Uani 1 d . .
H40A H 0.4323(3) -0.0063(2) 0.0951(3) 0.035(10) Uiso 1 calc R .
C401 C 0.2151(3) -0.0807(2) 0.1093(3) 0.0390(10) Uani 1 d . .
H40B H 0.1575(3) -0.0816(2) 0.1429(3) 0.027(9) Uiso 1 calc R .
C105 C 0.1424(3) 0.0796(2) 0.0973(3) 0.0377(9) Uani 1 d . .
H10B H 0.1434(3) 0.0414(2) 0.0589(3) 0.039(11) Uiso 1 calc R .
C405 C 0.3787(3) -0.0815(2) 0.0099(3) 0.0387(10) Uani 1 d . .
H40C H 0.4361(3) -0.0815(2) -0.0239(3) 0.036(10) Uiso 1 calc R .
C202 C 0.5360(3) 0.1347(2) 0.2271(4) 0.0554(12) Uani 1 d . .
H20A H 0.5652(3) 0.1632(2) 0.1857(4) 0.063(14) Uiso 1 calc R .
C201 C 0.4450(3) 0.0995(2) 0.1988(3) 0.0423(10) Uani 1 d . .
H20B H 0.4126(3) 0.1057(2) 0.1377(3) 0.046(12) Uiso 1 calc R .
C400 C 0.2951(3) -0.0343(2) 0.1348(2) 0.0306(9) Uani 1 d . .
C104 C 0.0776(3) 0.1326(2) 0.0671(3) 0.0540(12) Uani 1 d . .
H10C H 0.0352(3) 0.1299(2) 0.0096(3) 0.057(13) Uiso 1 calc R .
C305 C 0.1603(3) -0.0054(2) 0.3459(3) 0.0404(10) Uani 1 d . .
H30A H 0.1224(3) 0.0339(2) 0.3266(3) 0.028(10) Uiso 1 calc R .
C301 C 0.2972(3) -0.0818(2) 0.3356(3) 0.0500(11) Uani 1 d . .
H30B H 0.3553(3) -0.0963(2) 0.3080(3) 0.068(15) Uiso 1 calc R .
C302 C 0.2674(4) -0.1193(2) 0.4065(3) 0.0613(13) Uani 1 d . .
H30C H 0.3054(4) -0.1582(2) 0.4273(3) 0.068(15) Uiso 1 calc R .
C103 C 0.0746(3) 0.1890(2) 0.1201(3) 0.0549(12) Uani 1 d . .
H10D H 0.0311(3) 0.2257(2) 0.0994(3) 0.060(13) Uiso 1 calc R .
C403 C 0.2985(3) -0.1259(2) -0.0126(3) 0.0432(10) Uani 1 d . .
H40D H 0.2997(3) -0.1564(2) -0.0618(3) 0.056(13) Uiso 1 calc R .
C402 C 0.2165(3) -0.1252(2) 0.0377(3) 0.0476(11) Uani 1 d . .
H40E H 0.1605(3) -0.1555(2) 0.0231(3) 0.037(10) Uiso 1 calc R .
C205 C 0.4500(3) 0.0496(2) 0.3445(3) 0.0443(11) Uani 1 d . .
H20C H 0.4226(3) 0.0202(2) 0.3860(3) 0.043(12) Uiso 1 calc R .
C304 C 0.1291(4) -0.0432(2) 0.4169(3) 0.0560(12) Uani 1 d . .
H30D H 0.0706(4) -0.0297(2) 0.4447(3) 0.049(12) Uiso 1 calc R .
C303 C 0.1828(4) -0.0999(3) 0.4467(3) 0.0642(14) Uani 1 d . .
H30E H 0.1615(4) -0.1257(3) 0.4951(3) 0.071(14) Uiso 1 calc R .
C204 C 0.5406(3) 0.0856(2) 0.3744(4) 0.0588(14) Uani 1 d . .
H20D H 0.5729(3) 0.0807(2) 0.4358(4) 0.056(13) Uiso 1 calc R .
C102 C 0.1355(3) 0.1915(2) 0.2036(3) 0.0503(12) Uani 1 d . .
H10E H 0.1341(3) 0.2300(2) 0.2413(3) 0.062(13) Uiso 1 calc R .
C203 C 0.5833(3) 0.1278(2) 0.3164(4) 0.064(2) Uani 1 d . .
H20E H 0.6448(3) 0.1520(2) 0.3371(4) 0.058(12) Uiso 1 calc R .
C101 C 0.1987(3) 0.1378(2) 0.2328(3) 0.0437(10) Uani 1 d . .
H10F H 0.2395(3) 0.1406(2) 0.2912(3) 0.035(10) Uiso 1 calc R .

loop_
_atom_type_symbol
_atom_type_description
_atom_type_scat_dispersion_real
_atom_type_scat_dispersion_imag
_atom_type_scat_source
C C 0.0033 0.0016 'International Tables Vol C Tables 4.2.6.8 and 6.1.1.4'
H H 0.0000 0.0000 'International Tables Vol C Tables 4.2.6.8 and 6.1.1.4'
B B 0.0013 0.0007 'International Tables Vol C Tables 4.2.6.8 and 6.1.1.4'
N N 0.0061 0.0033 'International Tables Vol C Tables 4.2.6.8 and 6.1.1.4'
Cu Cu 0.3201 1.2651 'International Tables Vol C Tables 4.2.6.8 and 6.1.1.4'

loop_
_geom_angle_atom_site_label_1
_geom_angle_atom_site_label_2
_geom_angle_atom_site_label_3
_geom_angle
_geom_angle_site_symmetry_1
_geom_angle_site_symmetry_3
_geom_angle_publ_flag
N10 Cu1 N1 135.62(13) . . ?
N10 Cu1 N7 129.40(13) . . ?
N1 Cu1 N7 85.87(11) . . ?
N10 Cu1 N4 118.25(12) . . ?
N1 Cu1 N4 86.19(11) . . ?
N7 Cu1 N4 85.44(11) . . ?
C2 N1 C9 109.8(3) . . ?
C2 N1 C10 111.1(3) . . ?
C9 N1 C10 110.3(3) . . ?
C2 N1 Cu1 100.9(2) . . ?
C9 N1 Cu1 107.0(2) . . ?
C10 N1 Cu1 117.3(2) . . ?
C5 N4 C3 112.3(3) . . ?
C5 N4 C13 110.2(3) . . ?
C3 N4 C13 113.3(3) . . ?
C5 N4 Cu1 101.8(2) . . ?
C3 N4 Cu1 105.7(2) . . ?
C13 N4 Cu1 112.9(2) . . ?
C8 N7 C6 111.1(3) . . ?
C8 N7 C16 110.5(3) . . ?
C6 N7 C16 113.6(3) . . ?
C8 N7 Cu1 102.1(2) . . ?
C6 N7 Cu1 106.6(2) . . ?
C16 N7 Cu1 112.4(2) . . ?
C19 N10 Cu1 173.1(3) . . ?
N1 C2 C3 112.8(3) . . ?
N4 C3 C2 112.2(3) . . ?
N4 C5 C6 113.4(3) . . ?
N7 C6 C5 113.7(3) . . ?
N7 C8 C9 112.7(3) . . ?
N1 C9 C8 112.6(3) . . ?
C11 C10 N1 111.9(3) . . ?
C11 C10 C12 109.5(4) . . ?
N1 C10 C12 110.6(3) . . ?
N4 C13 C15 111.3(3) . . ?
N4 C13 C14 114.1(3) . . ?
C15 C13 C14 110.7(3) . . ?
N7 C16 C18 111.3(3) . . ?
N7 C16 C17 114.5(3) . . ?
C18 C16 C17 111.1(4) . . ?
N10 C19 C20 178.9(4) . . ?
C300 B1 C400 107.0(3) . . ?
C300 B1 C100 111.8(3) . . ?
C400 B1 C100 109.3(3) . . ?
C300 B1 C200 109.9(3) . . ?
C400 B1 C200 112.7(3) . . ?
C100 B1 C200 106.3(3) . . ?
C201 C200 C205 114.9(4) . . ?
C201 C200 B1 120.8(3) . . ?
C205 C200 B1 124.1(4) . . ?
C105 C100 C101 114.5(3) . . ?
C105 C100 B1 124.7(3) . . ?
C101 C100 B1 120.8(3) . . ?
C305 C300 C301 115.0(4) . . ?
C305 C300 B1 125.0(3) . . ?
C301 C300 B1 119.9(3) . . ?
C405 C405 C400 123.0(3) . . ?
C402 C401 C400 122.9(4) . . ?
C104 C105 C100 122.9(4) . . ?
C403 C405 C405 120.4(4) . . ?
C203 C202 C201 119.2(5) . . ?
C202 C201 C200 123.7(4) . . ?
C405 C400 C401 114.5(3) . . ?
C405 C400 B1 125.0(3) . . ?
C401 C400 B1 120.4(3) . . ?
C103 C104 C105 120.3(4) . . ?
C300 C305 C304 122.3(4) . . ?
C302 C301 C300 123.0(5) . . ?
C303 C302 C301 119.7(5) . . ?
C102 C103 C104 118.8(4) . . ?
C405 C403 C402 118.7(4) . . ?
C403 C402 C401 120.5(4) . . ?
C204 C205 C200 122.0(4) . . ?
C303 C304 C305 120.2(5) . . ?
C304 C303 C302 119.8(4) . . ?
C203 C204 C205 120.8(5) . . ?
C103 C102 C101 120.0(4) . . ?
C204 C203 C202 119.4(4) . . ?
C102 C101 C100 123.4(4) . . ?

loop_
_geom_bond_atom_site_label_1
_geom_bond_atom_site_label_2
_geom_bond_distance
_geom_bond_site_symmetry_2
_geom_bond_publ_flag
Cu1 N10 1.865(3) . ?
Cu1 N1 2.113(3) . ?
Cu1 N7 2.147(3) . ?
Cu1 N4 2.151(3) . ?
N1 C2 1.490(4) . ?
N1 C9 1.496(4) . ?
N1 C10 1.506(5) . ?
N4 C5 1.485(4) . ?
N4 C3 1.492(4) . ?
N4 C13 1.503(4) . ?
N7 C8 1.479(4) . ?
N7 C6 1.495(4) . ?
N7 C16 1.495(4) . ?
N10 C19 1.132(4) . ?
C2 C3 1.524(5) . ?
C5 C6 1.520(5) . ?
C8 C9 1.523(5) . ?
C10 C11 1.491(6) . ?
C10 C12 1.519(5) . ?
C13 C15 1.517(5) . ?
C13 C14 1.531(5) . ?
C16 C18 1.526(5) . ?
C16 C17 1.532(6) . ?
C19 C20 1.469(5) . ?
B1 C300 1.646(6) . ?
B1 C400 1.646(6) . ?
B1 C100 1.649(5) . ?
B1 C200 1.654(5) . ?
C200 C201 1.400(5) . ?
C200 C205 1.402(5) . ?
C100 C105 1.392(5) . ?
C100 C101 1.397(5) . ?
C300 C305 1.393(5) . ?
C300 C301 1.410(5) . ?
C405 C405 1.389(5) . ?
C405 C400 1.395(5) . ?
C401 C402 1.382(5) . ?
C401 C400 1.407(5) . ?
C105 C104 1.389(5) . ?
C405 C403 1.375(5) . ?
C202 C203 1.384(6) . ?
C202 C201 1.392(5) . ?
C104 C103 1.374(6) . ?
C305 C304 1.394(5) . ?
C301 C302 1.382(6) . ?
C302 C303 1.373(7) . ?
C103 C102 1.374(6) . ?
C403 C402 1.377(6) . ?
C205 C204 1.401(5) . ?
C304 C303 1.372(6) . ?
C204 C203 1.370(7) . ?
C102 C101 1.384(5) . ?

loop_
_geom_torsion_atom_site_label_1
_geom_torsion_atom_site_label_2
_geom_torsion_atom_site_label_3
_geom_torsion_atom_site_label_4
_geom_torsion
_geom_torsion_site_symmetry_1
_geom_torsion_site_symmetry_2
_geom_torsion_site_symmetry_3
_geom_torsion_site_symmetry_4
_geom_torsion_publ_flag
N10 Cu1 N1 C2 99.7(3) . . . . ?
N7 Cu1 N1 C2 -113.6(2) . . . . ?
N4 Cu1 N1 C2 -27.9(2) . . . . ?
N10 Cu1 N1 C9 -145.6(2) . . . . ?
N7 Cu1 N1 C9 1.1(2) . . . . ?
N4 Cu1 N1 C9 86.8(2) . . . . ?
N10 Cu1 N1 C10 -21.1(3) . . . . ?
N7 Cu1 N1 C10 125.6(3) . . . . ?
N4 Cu1 N1 C10 -148.7(3) . . . . ?
N10 Cu1 N4 C5 105.6(2) . . . . ?
N1 Cu1 N4 C5 -113.4(2) . . . . ?
N7 Cu1 N4 C5 -27.2(2) . . . . ?
N10 Cu1 N4 C3 -136.9(2) . . . . ?
N1 Cu1 N4 C3 4.1(2) . . . . ?
N7 Cu1 N4 C3 90.2(2) . . . . ?
N10 Cu1 N4 C13 -12.5(3) . . . . ?
N1 Cu1 N4 C13 128.5(2) . . . . ?
N7 Cu1 N4 C13 -145.3(2) . . . . ?
N10 Cu1 N7 C8 125.5(2) . . . . ?
N1 Cu1 N7 C8 -24.7(2) . . . . ?
N4 Cu1 N7 C8 -111.2(2) . . . . ?
N10 Cu1 N7 C6 -117.9(2) . . . . ?
N1 Cu1 N7 C6 91.9(2) . . . . ?
N4 Cu1 N7 C6 5.4(2) . . . . ?
N10 Cu1 N7 C16 7.1(3) . . . . ?
N1 Cu1 N7 C16 -143.1(2) . . . . ?
N4 Cu1 N7 C16 130.4(2) . . . . ?
N1 Cu1 N10 C19 -115.0(28) . . . . ?
N7 Cu1 N10 C19 110.1(28) . . . . ?
N4 Cu1 N10 C19 1.1(29) . . . . ?
C9 N1 C2 C3 -63.7(4) . . . . ?
C10 N1 C2 C3 174.1(3) . . . . ?
Cu1 N1 C2 C3 49.0(3) . . . . ?
C5 N4 C3 C2 131.8(3) . . . . ?
C13 N4 C3 C2 -102.6(3) . . . . ?
Cu1 N4 C3 C2 21.6(3) . . . . ?
N1 C2 C3 N4 -50.7(4) . . . . ?
C3 N4 C5 C6 -66.8(4) . . . . ?
C13 N4 C5 C6 165.9(3) . . . . ?
Cu1 N4 C5 C6 45.9(3) . . . . ?
C8 N7 C6 C5 128.9(3) . . . . ?
C16 N7 C6 C5 -105.8(4) . . . . ?
Cu1 N7 C6 C5 18.5(4) . . . . ?
N4 C5 C6 N7 -46.3(4) . . . . ?
C6 N7 C8 C9 -68.3(4) . . . . ?
C16 N7 C8 C9 164.8(3) . . . . ?
Cu1 N7 C8 C9 45.0(3) . . . . ?
C2 N1 C9 C8 132.0(3) . . . . ?
C10 N1 C9 C8 -105.3(4) . . . . ?
Cu1 N1 C9 C8 23.4(4) . . . . ?
N7 C8 C9 N1 -49.0(4) . . . . ?
C2 N1 C10 C11 -58.4(4) . . . . ?
C9 N1 C10 C11 179.7(3) . . . . ?
Cu1 N1 C10 C11 56.9(4) . . . . ?
C2 N1 C10 C12 179.3(3) . . . . ?
C9 N1 C10 C12 57.4(4) . . . . ?
Cu1 N1 C10 C12 -65.5(4) . . . . ?
C5 N4 C13 C15 -175.4(3) . . . . ?
C3 N4 C13 C15 57.9(4) . . . . ?
Cu1 N4 C13 C15 -62.3(3) . . . . ?
C5 N4 C13 C14 58.4(4) . . . . ?
C3 N4 C13 C14 -68.3(4) . . . . ?
Cu1 N4 C13 C14 171.5(3) . . . . ?
C8 N7 C16 C18 -174.6(3) . . . . ?
C6 N7 C16 C18 59.9(4) . . . . ?
Cu1 N7 C16 C18 -61.2(4) . . . . ?
C8 N7 C16 C17 58.3(4) . . . . ?
C6 N7 C16 C17 -67.2(4) . . . . ?
Cu1 N7 C16 C17 171.7(3) . . . . ?
Cu1 N10 C19 C20 129.6(245) . . . . ?
C300 B1 C200 C201 -174.0(3) . . . . ?
C400 B1 C200 C201 66.8(4) . . . . ?
C100 B1 C200 C201 -52.9(4) . . . . ?
C300 B1 C200 C205 1.0(5) . . . . ?
C400 B1 C200 C205 -118.2(4) . . . . ?
C100 B1 C200 C205 122.1(4) . . . . ?
C300 B1 C100 C105 -108.4(4) . . . . ?
C400 B1 C100 C105 9.9(5) . . . . ?
C200 B1 C100 C105 131.8(4) . . . . ?
C300 B1 C100 C101 73.4(4) . . . . ?
C400 B1 C100 C101 -168.3(3) . . . . ?
C200 B1 C100 C101 -46.4(4) . . . . ?
C400 B1 C300 C305 -127.7(4) . . . . ?
C100 B1 C300 C305 -8.1(5) . . . . ?
C200 B1 C300 C305 109.7(4) . . . . ?
C400 B1 C300 C301 52.7(4) . . . . ?
C100 B1 C300 C301 172.3(3) . . . . ?
C200 B1 C300 C301 -70.0(4) . . . . ?
C101 C100 C105 C104 0.2(5) . . . . ?
B1 C100 C105 C104 -178.1(4) . . . . ?
C400 C405 C405 C403 0.7(6) . . . . ?
C203 C202 C201 C200 -1.5(6) . . . . ?
C205 C200 C201 C202 0.7(5) . . . . ?
B1 C200 C201 C202 176.1(3) . . . . ?
C405 C405 C400 C401 -0.5(5) . . . . ?
C405 C405 C400 B1 -178.0(3) . . . . ?
C402 C401 C400 C405 0.1(5) . . . . ?
C402 C401 C400 B1 177.7(3) . . . . ?
C300 B1 C400 C405 -138.2(3) . . . . ?
C100 B1 C400 C405 100.6(4) . . . . ?
C200 B1 C400 C405 -17.3(5) . . . . ?
C300 B1 C400 C401 44.5(4) . . . . ?
C100 B1 C400 C401 -76.7(4) . . . . ?
C200 B1 C400 C401 165.3(3) . . . . ?
C100 C105 C104 C103 0.7(6) . . . . ?
C301 C300 C305 C304 -0.3(5) . . . . ?
B1 C300 C305 C304 -179.9(4) . . . . ?
C305 C300 C301 C302 -0.4(6) . . . . ?
B1 C300 C301 C302 179.3(4) . . . . ?
C300 C301 C302 C303 0.9(7) . . . . ?
C105 C104 C103 C102 -0.9(7) . . . . ?
C405 C405 C403 C402 -0.4(6) . . . . ?
C405 C403 C402 C401 -0.1(6) . . . . ?
C400 C401 C402 C403 0.2(6) . . . . ?
C201 C200 C205 C204 0.4(5) . . . . ?
B1 C200 C205 C204 -174.8(3) . . . . ?
C300 C305 C304 C303 0.4(6) . . . . ?
C305 C304 C303 C302 0.1(7) . . . . ?
C301 C302 C303 C304 -0.7(7) . . . . ?
C200 C205 C204 C203 -0.8(6) . . . . ?
C104 C103 C102 C101 0.3(7) . . . . ?
C205 C204 C203 C202 0.0(6) . . . . ?
C201 C202 C203 C204 1.1(6) . . . . ?
C103 C102 C101 C100 0.7(6) . . . . ?
C105 C100 C101 C102 -0.9(6) . . . . ?
B1 C100 C101 C102 177.5(3) . . . . ?
